data_4336815
loop_
_publ_author_name
'Marianna Fekete'
'Oliver Bayfield'
'Simon B. Duckett'
'Sam Hart'
'Ryan E. Mewis'
'Natalie Pridmore'
'Peter J. Rayner'
'Adrian Whitwood'

_publ_contact_author_name
;
;
_publ_section_title
;
 Iridium(III) Hydrido N-Heterocyclic Carbene-Phosphine Complexes as
 Catalysts in Magnetization Transfer Reactions
;
_journal_name_full 'Inorganic Chemistry'
_journal_page_first 13453
_journal_page_last 13461
_journal_paper_doi 10.1021/ic401783c
_journal_volume 52
_journal_year 2013
_chemical_formula_moiety 'B F4, C43 H63 Ir N4 P'
_chemical_formula_sum 'C43 H63 B F4 Ir N4 P'
_chemical_formula_weight 945.95
_chemical_name_systematic
;
 ? 
;
_space_group_crystal_system triclinic
_space_group_IT_number 2
_space_group_name_Hall '-P 1'
_space_group_name_H-M_alt 'P -1'
_symmetry_space_group_name_Hall '-P 1'
_symmetry_space_group_name_H-M 'P -1'
_atom_sites_solution_hydrogens geom
_atom_sites_solution_primary iterative
_atom_sites_solution_secondary difmap
_audit_creation_date 2013-01-25
_audit_creation_method
;
  Olex2 1.2
  (compiled Nov  5 2012 18:25:38, GUI svn.r4372)
;
_cell_angle_alpha 72.929(4)
_cell_angle_beta 74.479(3)
_cell_angle_gamma 67.697(4)
_cell_formula_units_Z 2
_cell_length_a 11.3239(2)
_cell_length_b 11.5474(6)
_cell_length_c 19.0446(7)
_cell_measurement_reflns_used 8294
_cell_measurement_temperature 110.00(10)
_cell_measurement_theta_max 28.2581
_cell_measurement_theta_min 2.8639
_cell_volume 2167.88(16)
_computing_cell_refinement
;
CrysAlisPro, Agilent Technologies,
Version 1.171.36.21 (release 14-08-2012 CrysAlis171 .NET)
(compiled Sep 14 2012,17:21:16)
;
_computing_data_collection
;
CrysAlisPro, Agilent Technologies,
Version 1.171.36.21 (release 14-08-2012 CrysAlis171 .NET)
(compiled Sep 14 2012,17:21:16)
;
_computing_data_reduction
;
CrysAlisPro, Agilent Technologies,
Version 1.171.36.21 (release 14-08-2012 CrysAlis171 .NET)
(compiled Sep 14 2012,17:21:16)
;
_computing_molecular_graphics
;
O. V. Dolomanov, L. J. Bourhis, R. J. Gildea, J. A. K. Howard and H. Puschmann,
OLEX2: a complete structure solution, refinement and analysis program.
J. Appl. Cryst. (2009). 42, 339-341.
;
_computing_publication_material
;
O. V. Dolomanov, L. J. Bourhis, R. J. Gildea, J. A. K. Howard and H. Puschmann,
OLEX2: a complete structure solution, refinement and analysis program.
J. Appl. Cryst. (2009). 42, 339-341.
;
_computing_structure_refinement
;
SHELXL, G.M. Sheldrick, Acta Cryst.
(2008). A64, 112-122
;
_computing_structure_solution
;
Palatinus, L. & Chapuis, G. (2007).
SUPERFLIP - a computer program for the solution of crystal structures
 by charge flipping in arbitrary dimensions.
J. Appl. Cryst. 40, 786-790.
;
_diffrn_ambient_temperature 110.00(10)
_diffrn_detector_area_resol_mean 16.1450
_diffrn_measured_fraction_theta_full 0.9292
_diffrn_measured_fraction_theta_max 0.9292
_diffrn_measurement_details
;
  1 omega  -68.00  -35.00   1.0000   43.4400
omega____ theta____ kappa____ phi______ frames
    -      -25.1392 -178.0000  -60.0000 33

  2 omega  -70.00    1.00   1.0000   43.4400
omega____ theta____ kappa____ phi______ frames
    -      -25.1392  -37.0000 -150.0000 71

  3 omega  -61.00  -35.00   1.0000   43.4400
omega____ theta____ kappa____ phi______ frames
    -      -25.1392 -178.0000    0.0000 26

  4 omega    5.00   17.00   1.0000   43.4400
omega____ theta____ kappa____ phi______ frames
    -       26.3892   77.0000 -150.0000 12

  5 omega   17.00   62.00   1.0000   43.4400
omega____ theta____ kappa____ phi______ frames
    -       26.3892  -99.0000  -60.0000 45

  6 omega   -1.00   89.00   1.0000   43.4400
omega____ theta____ kappa____ phi______ frames
    -       26.3892   77.0000  120.0000 90

  7 omega  -44.00   56.00   1.0000   43.4400
omega____ theta____ kappa____ phi______ frames
    -       26.3892  -77.0000    0.0000 100
;
_diffrn_measurement_device_type 'SuperNova, Single source at offset), Eos'
_diffrn_measurement_method '\w scans'
_diffrn_orient_matrix_UB_11 0.0184383000
_diffrn_orient_matrix_UB_12 -0.0677111000
_diffrn_orient_matrix_UB_13 0.0116004000
_diffrn_orient_matrix_UB_21 -0.0145339000
_diffrn_orient_matrix_UB_22 0.0052610000
_diffrn_orient_matrix_UB_23 0.0377777000
_diffrn_orient_matrix_UB_31 -0.0646521000
_diffrn_orient_matrix_UB_32 0.0031400000
_diffrn_orient_matrix_UB_33 0.0022524000
_diffrn_radiation_monochromator mirror
_diffrn_radiation_type 'Mo K\a'
_diffrn_radiation_wavelength 0.7107
_diffrn_reflns_av_R_equivalents 0.0393
_diffrn_reflns_av_unetI/netI 0.0645
_diffrn_reflns_limit_h_max 15
_diffrn_reflns_limit_h_min -15
_diffrn_reflns_limit_k_max 12
_diffrn_reflns_limit_k_min -15
_diffrn_reflns_limit_l_max 25
_diffrn_reflns_limit_l_min -23
_diffrn_reflns_number 17060
_diffrn_reflns_theta_full 28.26
_diffrn_reflns_theta_max 28.32
_diffrn_reflns_theta_min 2.87
_diffrn_source 'SuperNova (Mo) x-ray Source'
_exptl_absorpt_coefficient_mu 3.168
_exptl_absorpt_correction_T_max 0.935
_exptl_absorpt_correction_T_min 0.703
_exptl_absorpt_correction_type analytical
_exptl_absorpt_process_details
;
CrysAlisPro, Agilent Technologies,
Version 1.171.36.21 (release 14-08-2012 CrysAlis171 .NET)
(compiled Sep 14 2012,17:21:16)
Analytical numeric absorption correction using a multifaceted crystal
model based on expressions derived by R.C. Clark & J.S. Reid.
(Clark, R. C. & Reid, J. S. (1995). Acta Cryst. A51, 887-897)
;
_exptl_crystal_colour 'clear colourless'
_exptl_crystal_colour_lustre clear
_exptl_crystal_colour_primary colourless
_exptl_crystal_density_diffrn 1.449
_exptl_crystal_description plate
_exptl_crystal_F_000 964
_exptl_crystal_size_max 0.2223
_exptl_crystal_size_mid 0.0756
_exptl_crystal_size_min 0.0218
_refine_diff_density_max 3.007
_refine_diff_density_min -1.023
_refine_diff_density_rms 0.132
_refine_ls_extinction_method none
_refine_ls_goodness_of_fit_ref 1.053
_refine_ls_hydrogen_treatment mixed
_refine_ls_matrix_type full
_refine_ls_number_parameters 498
_refine_ls_number_reflns 10173
_refine_ls_number_restraints 0
_refine_ls_restrained_S_all 1.053
_refine_ls_R_factor_all 0.0424
_refine_ls_R_factor_gt 0.0350
_refine_ls_shift/su_max 0.001
_refine_ls_shift/su_mean 0.000
_refine_ls_structure_factor_coef Fsqd
_refine_ls_weighting_details 'calc w=1/[\s^2^(Fo^2^)+(0.0233P)^2^+0.0000P] where P=(Fo^2^+2Fc^2^)/3'
_refine_ls_weighting_scheme calc
_refine_ls_wR_factor_gt 0.0704
_refine_ls_wR_factor_ref 0.0737
_reflns_number_gt 9120
_reflns_number_total 10173
_reflns_threshold_expression >2sigma(I)
_cod_data_source_file ic401783c_si_001_2.cif
_cod_data_source_block 5
_cod_original_cell_volume 2167.89(16)
_cod_database_code 4336815
_chemical_oxdiff_formula 'C43 H63 B1 F4 Ir1 N4 P1'
_chemical_oxdiff_usercomment 'Marianna IMesPCy3'
_reflns_odcompleteness_completeness 94.27
_reflns_odcompleteness_iscentric 1
_reflns_odcompleteness_theta 28.26
_olex2_refinement_description
;
;

loop_
_space_group_symop_id
_space_group_symop_operation_xyz
1 'x, y, z'
2 '-x, -y, -z'

loop_
_atom_site_label
_atom_site_type_symbol
_atom_site_fract_x
_atom_site_fract_y
_atom_site_fract_z
_atom_site_U_iso_or_equiv
_atom_site_adp_type
_atom_site_occupancy
_atom_site_symmetry_multiplicity
_atom_site_calc_flag
_atom_site_refinement_flags
B1 B 0.1952(5) 0.2249(5) 0.0002(3) 0.0273(10) Uani 1 1 d .
F1 F 0.2929(3) 0.2476(3) 0.01709(19) 0.0584(9) Uani 1 1 d .
F2 F 0.1954(3) 0.2667(3) -0.07591(15) 0.0511(8) Uani 1 1 d .
F3 F 0.2085(3) 0.0965(3) 0.02147(16) 0.0487(7) Uani 1 1 d .
F4 F 0.0771(3) 0.2962(3) 0.03503(17) 0.0542(8) Uani 1 1 d .
C1 C 0.5744(3) 0.3708(3) 0.17213(19) 0.0151(7) Uani 1 1 d .
C2 C 0.7803(4) 0.3591(4) 0.11638(19) 0.0173(8) Uani 1 1 d .
H2 H 0.8683 0.3254 0.0983 0.021 Uiso 1 1 calc R
C3 C 0.7114(3) 0.4829(4) 0.1112(2) 0.0189(8) Uani 1 1 d .
H3 H 0.7420 0.5517 0.0887 0.023 Uiso 1 1 calc R
C4 C 0.5775(3) 0.1950(3) 0.29997(19) 0.0162(7) Uani 1 1 d .
H4A H 0.6167 0.2468 0.3119 0.019 Uiso 1 1 calc R
H4B H 0.5441 0.1454 0.3464 0.019 Uiso 1 1 calc R
C5 C 0.6778(3) 0.1062(4) 0.2528(2) 0.0171(7) Uani 1 1 d .
C6 C 0.7333(3) 0.1524(3) 0.1793(2) 0.0156(7) Uani 1 1 d .
C7 C 0.8160(3) 0.0715(4) 0.1321(2) 0.0182(8) Uani 1 1 d .
C8 C 0.8458(4) -0.0597(4) 0.1603(2) 0.0251(9) Uani 1 1 d .
H8 H 0.9008 -0.1152 0.1294 0.030 Uiso 1 1 calc R
C9 C 0.7968(4) -0.1111(4) 0.2326(2) 0.0261(9) Uani 1 1 d .
C10 C 0.7136(4) -0.0267(4) 0.2780(2) 0.0235(8) Uani 1 1 d .
H10 H 0.6807 -0.0601 0.3268 0.028 Uiso 1 1 calc R
C11 C 0.8706(4) 0.1184(4) 0.0518(2) 0.0226(8) Uani 1 1 d .
H11A H 0.8124 0.2007 0.0324 0.034 Uiso 1 1 calc R
H11B H 0.8807 0.0586 0.0229 0.034 Uiso 1 1 calc R
H11C H 0.9534 0.1259 0.0489 0.034 Uiso 1 1 calc R
C12 C 0.8311(5) -0.2545(4) 0.2616(3) 0.0438(12) Uani 1 1 d .
H12A H 0.8133 -0.2914 0.2282 0.066 Uiso 1 1 calc R
H12B H 0.7803 -0.2720 0.3102 0.066 Uiso 1 1 calc R
H12C H 0.9215 -0.2910 0.2649 0.066 Uiso 1 1 calc R
C13 C 0.4830(3) 0.6072(3) 0.1583(2) 0.0170(8) Uani 1 1 d .
C14 C 0.4651(4) 0.6447(4) 0.2256(2) 0.0194(8) Uani 1 1 d .
C15 C 0.3612(4) 0.7535(4) 0.2387(2) 0.0242(9) Uani 1 1 d .
H15 H 0.3468 0.7799 0.2828 0.029 Uiso 1 1 calc R
C16 C 0.2786(4) 0.8237(4) 0.1881(2) 0.0242(9) Uani 1 1 d .
C17 C 0.3061(4) 0.7892(4) 0.1199(2) 0.0240(9) Uani 1 1 d .
H17 H 0.2545 0.8395 0.0842 0.029 Uiso 1 1 calc R
C18 C 0.4088(4) 0.6815(4) 0.1039(2) 0.0185(8) Uani 1 1 d .
C19 C 0.5578(4) 0.5716(4) 0.2796(2) 0.0241(9) Uani 1 1 d .
H19A H 0.5556 0.4854 0.2975 0.036 Uiso 1 1 calc R
H19B H 0.5328 0.6127 0.3208 0.036 Uiso 1 1 calc R
H19C H 0.6440 0.5700 0.2547 0.036 Uiso 1 1 calc R
C20 C 0.1639(4) 0.9403(4) 0.2042(3) 0.0360(11) Uani 1 1 d .
H20A H 0.1464 0.9395 0.2565 0.054 Uiso 1 1 calc R
H20B H 0.0892 0.9385 0.1903 0.054 Uiso 1 1 calc R
H20C H 0.1835 1.0166 0.1760 0.054 Uiso 1 1 calc R
C21 C 0.4386(4) 0.6479(4) 0.0292(2) 0.0255(9) Uani 1 1 d .
H21A H 0.5289 0.6337 0.0087 0.038 Uiso 1 1 calc R
H21B H 0.3872 0.7171 -0.0039 0.038 Uiso 1 1 calc R
H21C H 0.4187 0.5714 0.0350 0.038 Uiso 1 1 calc R
C22 C 0.2115(4) 0.4839(4) 0.1371(2) 0.0199(8) Uani 1 1 d .
C23 C 0.1151(4) 0.5470(5) 0.0881(2) 0.0324(10) Uani 1 1 d .
H23A H 0.1420 0.6106 0.0485 0.049 Uiso 1 1 calc R
H23B H 0.0328 0.5874 0.1162 0.049 Uiso 1 1 calc R
H23C H 0.1071 0.4846 0.0673 0.049 Uiso 1 1 calc R
C24 C 0.4764(3) 0.0987(4) 0.1474(2) 0.0174(7) Uani 1 1 d .
C25 C 0.5097(4) 0.0070(4) 0.1009(2) 0.0318(10) Uani 1 1 d .
H25A H 0.4434 0.0320 0.0717 0.048 Uiso 1 1 calc R
H25B H 0.5167 -0.0767 0.1320 0.048 Uiso 1 1 calc R
H25C H 0.5911 0.0050 0.0683 0.048 Uiso 1 1 calc R
C26 C 0.3076(3) 0.1162(4) 0.40637(19) 0.0176(8) Uani 1 1 d .
H26 H 0.3812 0.1133 0.4254 0.021 Uiso 1 1 calc R
C27 C 0.3616(4) 0.0024(4) 0.3682(2) 0.0269(9) Uani 1 1 d .
H27A H 0.2921 -0.0066 0.3518 0.032 Uiso 1 1 calc R
H27B H 0.4259 0.0180 0.3245 0.032 Uiso 1 1 calc R
C28 C 0.4234(4) -0.1211(4) 0.4216(2) 0.0339(10) Uani 1 1 d .
H28A H 0.4516 -0.1927 0.3975 0.041 Uiso 1 1 calc R
H28B H 0.4991 -0.1156 0.4333 0.041 Uiso 1 1 calc R
C29 C 0.3293(5) -0.1446(4) 0.4932(3) 0.0406(12) Uani 1 1 d .
H29A H 0.2592 -0.1614 0.4822 0.049 Uiso 1 1 calc R
H29B H 0.3736 -0.2199 0.5272 0.049 Uiso 1 1 calc R
C30 C 0.2737(5) -0.0318(5) 0.5302(2) 0.0404(12) Uani 1 1 d .
H30A H 0.3425 -0.0199 0.5457 0.048 Uiso 1 1 calc R
H30B H 0.2108 -0.0487 0.5744 0.048 Uiso 1 1 calc R
C31 C 0.2084(4) 0.0899(4) 0.4772(2) 0.0298(10) Uani 1 1 d .
H31A H 0.1747 0.1617 0.5016 0.036 Uiso 1 1 calc R
H31B H 0.1365 0.0802 0.4637 0.036 Uiso 1 1 calc R
C32 C 0.2177(3) 0.3845(4) 0.4066(2) 0.0184(8) Uani 1 1 d .
H32 H 0.1482 0.3646 0.4463 0.022 Uiso 1 1 calc R
C33 C 0.3306(4) 0.3653(4) 0.4438(2) 0.0240(9) Uani 1 1 d .
H33A H 0.3589 0.2777 0.4719 0.029 Uiso 1 1 calc R
H33B H 0.4030 0.3796 0.4057 0.029 Uiso 1 1 calc R
C34 C 0.2899(4) 0.4574(4) 0.4960(2) 0.0315(10) Uani 1 1 d .
H34A H 0.3637 0.4463 0.5169 0.038 Uiso 1 1 calc R
H34B H 0.2231 0.4377 0.5369 0.038 Uiso 1 1 calc R
C35 C 0.2381(4) 0.5974(4) 0.4542(2) 0.0329(10) Uani 1 1 d .
H35A H 0.2098 0.6538 0.4887 0.039 Uiso 1 1 calc R
H35B H 0.3070 0.6194 0.4159 0.039 Uiso 1 1 calc R
C36 C 0.1253(4) 0.6164(4) 0.4184(2) 0.0316(10) Uani 1 1 d .
H36A H 0.0535 0.6020 0.4571 0.038 Uiso 1 1 calc R
H36B H 0.0964 0.7042 0.3905 0.038 Uiso 1 1 calc R
C37 C 0.1635(4) 0.5256(4) 0.3665(2) 0.0230(8) Uani 1 1 d .
H37A H 0.2286 0.5464 0.3248 0.028 Uiso 1 1 calc R
H37B H 0.0883 0.5369 0.3468 0.028 Uiso 1 1 calc R
C38 C 0.1061(3) 0.3093(4) 0.31493(19) 0.0160(7) Uani 1 1 d .
H38 H 0.0907 0.3936 0.2808 0.019 Uiso 1 1 calc R
C39 C -0.0166(4) 0.3233(4) 0.3750(2) 0.0250(9) Uani 1 1 d .
H39A H -0.0117 0.2411 0.4090 0.030 Uiso 1 1 calc R
H39B H -0.0232 0.3833 0.4036 0.030 Uiso 1 1 calc R
C40 C -0.1363(4) 0.3715(4) 0.3386(2) 0.0246(9) Uani 1 1 d .
H40A H -0.2129 0.3766 0.3772 0.029 Uiso 1 1 calc R
H40B H -0.1451 0.4570 0.3082 0.029 Uiso 1 1 calc R
C41 C -0.1275(4) 0.2841(4) 0.2905(2) 0.0227(8) Uani 1 1 d .
H41A H -0.2024 0.3204 0.2659 0.027 Uiso 1 1 calc R
H41B H -0.1290 0.2014 0.3218 0.027 Uiso 1 1 calc R
C42 C -0.0045(3) 0.2657(4) 0.2319(2) 0.0206(8) Uani 1 1 d .
H42A H -0.0079 0.3466 0.1968 0.025 Uiso 1 1 calc R
H42B H 0.0010 0.2045 0.2046 0.025 Uiso 1 1 calc R
C43 C 0.1154(3) 0.2178(4) 0.2676(2) 0.0197(8) Uani 1 1 d .
H43A H 0.1920 0.2115 0.2290 0.024 Uiso 1 1 calc R
H43B H 0.1237 0.1330 0.2990 0.024 Uiso 1 1 calc R
Ir1 Ir 0.424955(13) 0.314486(13) 0.242200(7) 0.01235(5) Uani 1 1 d .
H1 H 0.407(4) 0.421(4) 0.286(2) 0.025(11) Uiso 1 1 d .
N1 N 0.6967(3) 0.2893(3) 0.15370(16) 0.0143(6) Uani 1 1 d .
N2 N 0.5850(3) 0.4898(3) 0.14594(16) 0.0171(6) Uani 1 1 d .
N3 N 0.2868(3) 0.4331(3) 0.17521(16) 0.0169(6) Uani 1 1 d .
N4 N 0.4525(3) 0.1703(3) 0.18330(16) 0.0149(6) Uani 1 1 d .
P1 P 0.26361(9) 0.27463(9) 0.34245(5) 0.01371(18) Uani 1 1 d .

loop_
_atom_site_aniso_label
_atom_site_aniso_U_11
_atom_site_aniso_U_22
_atom_site_aniso_U_33
_atom_site_aniso_U_23
_atom_site_aniso_U_13
_atom_site_aniso_U_12
B1 0.017(2) 0.024(2) 0.037(3) -0.002(2) -0.003(2) -0.008(2)
F1 0.0418(18) 0.055(2) 0.084(2) 0.0135(18) -0.0328(17) -0.0288(16)
F2 0.078(2) 0.0439(18) 0.0359(15) -0.0042(14) -0.0059(15) -0.0307(17)
F3 0.0497(18) 0.0265(15) 0.0621(19) 0.0009(14) -0.0038(15) -0.0160(13)
F4 0.0304(16) 0.0537(19) 0.073(2) -0.0321(17) 0.0136(14) -0.0094(14)
C1 0.0140(17) 0.0158(18) 0.0151(17) -0.0021(15) -0.0036(14) -0.0048(15)
C2 0.0146(18) 0.021(2) 0.0166(17) -0.0056(16) 0.0005(15) -0.0073(16)
C3 0.0163(19) 0.020(2) 0.0202(18) -0.0003(16) -0.0020(15) -0.0101(16)
C4 0.0150(18) 0.0200(19) 0.0165(17) -0.0021(15) -0.0034(15) -0.0098(15)
C5 0.0130(18) 0.0189(19) 0.0202(18) -0.0045(16) -0.0039(15) -0.0051(15)
C6 0.0102(17) 0.0164(18) 0.0201(18) -0.0024(15) -0.0070(15) -0.0026(14)
C7 0.0107(17) 0.022(2) 0.0236(19) -0.0083(16) -0.0047(15) -0.0041(15)
C8 0.018(2) 0.019(2) 0.035(2) -0.0095(18) -0.0032(18) -0.0004(16)
C9 0.021(2) 0.015(2) 0.036(2) -0.0023(18) -0.0098(19) 0.0010(17)
C10 0.022(2) 0.021(2) 0.025(2) 0.0011(17) -0.0105(17) -0.0044(17)
C11 0.0172(19) 0.027(2) 0.0223(19) -0.0106(17) 0.0006(16) -0.0042(17)
C12 0.043(3) 0.016(2) 0.058(3) -0.002(2) -0.004(3) 0.000(2)
C13 0.0125(18) 0.0126(18) 0.0239(19) -0.0030(15) 0.0001(15) -0.0050(15)
C14 0.0191(19) 0.0181(19) 0.0215(19) -0.0039(16) -0.0013(16) -0.0085(16)
C15 0.026(2) 0.023(2) 0.025(2) -0.0116(18) 0.0009(18) -0.0088(18)
C16 0.021(2) 0.017(2) 0.033(2) -0.0087(18) -0.0032(18) -0.0026(16)
C17 0.023(2) 0.022(2) 0.030(2) -0.0073(18) -0.0099(18) -0.0047(17)
C18 0.0183(19) 0.0161(19) 0.0232(19) -0.0062(16) -0.0006(16) -0.0087(16)
C19 0.022(2) 0.024(2) 0.028(2) -0.0073(18) -0.0091(17) -0.0050(17)
C20 0.030(2) 0.029(2) 0.040(3) -0.018(2) -0.009(2) 0.008(2)
C21 0.024(2) 0.026(2) 0.025(2) -0.0089(18) -0.0016(17) -0.0061(18)
C22 0.0175(19) 0.022(2) 0.0172(18) 0.0008(16) -0.0016(16) -0.0081(17)
C23 0.026(2) 0.043(3) 0.024(2) 0.005(2) -0.0093(19) -0.011(2)
C24 0.0150(18) 0.0186(19) 0.0185(18) -0.0025(16) -0.0054(15) -0.0050(15)
C25 0.031(2) 0.030(2) 0.039(2) -0.021(2) -0.003(2) -0.0063(19)
C26 0.0168(19) 0.021(2) 0.0150(17) 0.0015(15) -0.0065(15) -0.0083(16)
C27 0.036(2) 0.018(2) 0.028(2) -0.0019(18) -0.0136(19) -0.0078(18)
C28 0.043(3) 0.020(2) 0.039(3) 0.001(2) -0.022(2) -0.006(2)
C29 0.042(3) 0.028(3) 0.050(3) 0.016(2) -0.018(2) -0.021(2)
C30 0.043(3) 0.044(3) 0.027(2) 0.010(2) -0.004(2) -0.020(2)
C31 0.025(2) 0.030(2) 0.028(2) 0.0026(19) 0.0013(18) -0.0129(19)
C32 0.0160(18) 0.024(2) 0.0172(18) -0.0086(16) 0.0024(15) -0.0089(16)
C33 0.024(2) 0.031(2) 0.024(2) -0.0096(18) -0.0051(17) -0.0118(18)
C34 0.039(3) 0.045(3) 0.024(2) -0.017(2) -0.0023(19) -0.023(2)
C35 0.040(3) 0.037(3) 0.033(2) -0.022(2) 0.004(2) -0.021(2)
C36 0.032(2) 0.031(2) 0.033(2) -0.017(2) 0.009(2) -0.013(2)
C37 0.020(2) 0.021(2) 0.030(2) -0.0120(18) -0.0031(17) -0.0052(16)
C38 0.0125(17) 0.0219(19) 0.0154(17) -0.0054(15) -0.0006(14) -0.0077(15)
C39 0.017(2) 0.041(3) 0.0175(19) -0.0087(18) 0.0023(16) -0.0118(19)
C40 0.0128(19) 0.037(2) 0.022(2) -0.0068(18) 0.0009(16) -0.0084(18)
C41 0.019(2) 0.027(2) 0.0218(19) 0.0034(17) -0.0077(16) -0.0110(17)
C42 0.0179(19) 0.025(2) 0.0227(19) -0.0096(17) -0.0068(16) -0.0057(16)
C43 0.0149(18) 0.020(2) 0.025(2) -0.0062(17) -0.0061(16) -0.0027(16)
Ir1 0.00978(7) 0.01376(7) 0.01369(7) -0.00370(5) -0.00127(5) -0.00403(5)
N1 0.0104(14) 0.0159(15) 0.0162(14) -0.0043(13) -0.0011(12) -0.0041(12)
N2 0.0141(15) 0.0140(15) 0.0202(15) -0.0020(13) 0.0009(13) -0.0052(13)
N3 0.0147(16) 0.0161(16) 0.0175(15) -0.0026(13) 0.0011(13) -0.0059(13)
N4 0.0117(15) 0.0183(16) 0.0140(14) -0.0011(13) -0.0041(12) -0.0047(13)
P1 0.0118(4) 0.0166(5) 0.0139(4) -0.0041(4) -0.0004(4) -0.0065(4)

loop_
_atom_type_symbol
_atom_type_description
_atom_type_scat_dispersion_real
_atom_type_scat_dispersion_imag
_atom_type_scat_source
C C 0.0033 0.0016 'International Tables Vol C Tables 4.2.6.8 and 6.1.1.4'
H H 0.0000 0.0000 'International Tables Vol C Tables 4.2.6.8 and 6.1.1.4'
B B 0.0013 0.0007 'International Tables Vol C Tables 4.2.6.8 and 6.1.1.4'
N N 0.0061 0.0033 'International Tables Vol C Tables 4.2.6.8 and 6.1.1.4'
F F 0.0171 0.0103 'International Tables Vol C Tables 4.2.6.8 and 6.1.1.4'
P P 0.1023 0.0942 'International Tables Vol C Tables 4.2.6.8 and 6.1.1.4'
Ir Ir -1.4442 7.9887 'International Tables Vol C Tables 4.2.6.8 and 6.1.1.4'

loop_
_exptl_crystal_face_index_h
_exptl_crystal_face_index_k
_exptl_crystal_face_index_l
_exptl_crystal_face_perp_dist
_exptl_oxdiff_crystal_face_indexfrac_h
_exptl_oxdiff_crystal_face_indexfrac_k
_exptl_oxdiff_crystal_face_indexfrac_l
_exptl_oxdiff_crystal_face_x
_exptl_oxdiff_crystal_face_y
_exptl_oxdiff_crystal_face_z
-1 0 0 0.0797 -0.9999 0.0001 -0.0001 -0.0184 0.0145 0.0646
0 0 2 0.0010 0.0000 0.0003 2.0000 0.0232 0.0756 0.0045
0 0 -2 0.0208 -0.0000 -0.0003 -2.0000 -0.0232 -0.0756 -0.0045
0 -1 0 0.0346 0.0000 -0.9999 0.0004 0.0677 -0.0052 -0.0031
0 1 0 0.0346 -0.0000 0.9999 -0.0004 -0.0677 0.0052 0.0031
1 0 0 0.0907 0.9999 -0.0001 0.0001 0.0184 -0.0145 -0.0646

loop_
_geom_angle_atom_site_label_1
_geom_angle_atom_site_label_2
_geom_angle_atom_site_label_3
_geom_angle
F1 B1 F2 109.5(4)
F1 B1 F3 111.1(4)
F1 B1 F4 109.4(4)
F3 B1 F2 109.8(4)
F3 B1 F4 110.3(4)
F4 B1 F2 106.7(4)
N1 C1 Ir1 124.5(3)
N2 C1 Ir1 129.7(3)
N2 C1 N1 104.8(3)
C3 C2 H2 126.2
C3 C2 N1 107.6(3)
N1 C2 H2 126.2
C2 C3 H3 126.5
C2 C3 N2 107.0(3)
N2 C3 H3 126.5
H4A C4 H4B 108.2
C5 C4 H4A 109.7
C5 C4 H4B 109.7
C5 C4 Ir1 109.9(2)
Ir1 C4 H4A 109.7
Ir1 C4 H4B 109.7
C6 C5 C4 121.7(3)
C10 C5 C4 121.3(3)
C10 C5 C6 116.8(3)
C5 C6 N1 116.6(3)
C7 C6 C5 122.6(3)
C7 C6 N1 120.8(3)
C6 C7 C11 123.7(3)
C8 C7 C6 117.7(4)
C8 C7 C11 118.6(3)
C7 C8 H8 118.8
C9 C8 C7 122.5(4)
C9 C8 H8 118.8
C8 C9 C10 118.1(4)
C8 C9 C12 121.2(4)
C10 C9 C12 120.7(4)
C5 C10 C9 122.4(4)
C5 C10 H10 118.8
C9 C10 H10 118.8
C7 C11 H11A 109.5
C7 C11 H11B 109.5
C7 C11 H11C 109.5
H11A C11 H11B 109.5
H11A C11 H11C 109.5
H11B C11 H11C 109.5
C9 C12 H12A 109.5
C9 C12 H12B 109.5
C9 C12 H12C 109.5
H12A C12 H12B 109.5
H12A C12 H12C 109.5
H12B C12 H12C 109.5
C14 C13 N2 118.2(3)
C18 C13 C14 121.9(3)
C18 C13 N2 119.9(3)
C13 C14 C19 121.0(3)
C15 C14 C13 117.3(3)
C15 C14 C19 121.7(3)
C14 C15 H15 119.0
C16 C15 C14 121.9(4)
C16 C15 H15 119.0
C15 C16 C17 118.7(4)
C15 C16 C20 121.2(4)
C17 C16 C20 120.1(4)
C16 C17 H17 119.2
C18 C17 C16 121.6(4)
C18 C17 H17 119.2
C13 C18 C17 118.1(3)
C13 C18 C21 121.3(3)
C17 C18 C21 120.6(4)
C14 C19 H19A 109.5
C14 C19 H19B 109.5
C14 C19 H19C 109.5
H19A C19 H19B 109.5
H19A C19 H19C 109.5
H19B C19 H19C 109.5
C16 C20 H20A 109.5
C16 C20 H20B 109.5
C16 C20 H20C 109.5
H20A C20 H20B 109.5
H20A C20 H20C 109.5
H20B C20 H20C 109.5
C18 C21 H21A 109.5
C18 C21 H21B 109.5
C18 C21 H21C 109.5
H21A C21 H21B 109.5
H21A C21 H21C 109.5
H21B C21 H21C 109.5
N3 C22 C23 179.0(4)
C22 C23 H23A 109.5
C22 C23 H23B 109.5
C22 C23 H23C 109.5
H23A C23 H23B 109.5
H23A C23 H23C 109.5
H23B C23 H23C 109.5
N4 C24 C25 178.8(4)
C24 C25 H25A 109.5
C24 C25 H25B 109.5
C24 C25 H25C 109.5
H25A C25 H25B 109.5
H25A C25 H25C 109.5
H25B C25 H25C 109.5
C27 C26 H26 104.2
C27 C26 C31 109.7(3)
C27 C26 P1 114.5(2)
C31 C26 H26 104.2
C31 C26 P1 118.1(3)
P1 C26 H26 104.2
C26 C27 H27A 109.5
C26 C27 H27B 109.5
H27A C27 H27B 108.1
C28 C27 C26 110.6(3)
C28 C27 H27A 109.5
C28 C27 H27B 109.5
C27 C28 H28A 109.3
C27 C28 H28B 109.3
H28A C28 H28B 108.0
C29 C28 C27 111.5(4)
C29 C28 H28A 109.3
C29 C28 H28B 109.3
C28 C29 H29A 109.2
C28 C29 H29B 109.2
H29A C29 H29B 107.9
C30 C29 C28 111.9(4)
C30 C29 H29A 109.2
C30 C29 H29B 109.2
C29 C30 H30A 109.5
C29 C30 H30B 109.5
C29 C30 C31 110.9(4)
H30A C30 H30B 108.0
C31 C30 H30A 109.5
C31 C30 H30B 109.5
C26 C31 H31A 109.7
C26 C31 H31B 109.7
C30 C31 C26 109.6(3)
C30 C31 H31A 109.7
C30 C31 H31B 109.7
H31A C31 H31B 108.2
C33 C32 H32 107.4
C33 C32 C37 110.7(3)
C33 C32 P1 112.3(3)
C37 C32 H32 107.4
C37 C32 P1 111.3(2)
P1 C32 H32 107.4
C32 C33 H33A 109.4
C32 C33 H33B 109.4
H33A C33 H33B 108.0
C34 C33 C32 111.0(3)
C34 C33 H33A 109.4
C34 C33 H33B 109.4
C33 C34 H34A 109.4
C33 C34 H34B 109.4
C33 C34 C35 111.0(3)
H34A C34 H34B 108.0
C35 C34 H34A 109.4
C35 C34 H34B 109.4
C34 C35 H35A 109.5
C34 C35 H35B 109.5
H35A C35 H35B 108.1
C36 C35 C34 110.6(3)
C36 C35 H35A 109.5
C36 C35 H35B 109.5
C35 C36 H36A 109.4
C35 C36 H36B 109.4
H36A C36 H36B 108.0
C37 C36 C35 111.3(4)
C37 C36 H36A 109.4
C37 C36 H36B 109.4
C32 C37 H37A 109.2
C32 C37 H37B 109.2
C36 C37 C32 111.8(3)
C36 C37 H37A 109.2
C36 C37 H37B 109.2
H37A C37 H37B 107.9
C39 C38 H38 104.8
C39 C38 C43 110.2(3)
C39 C38 P1 119.0(2)
C43 C38 H38 104.8
C43 C38 P1 111.9(2)
P1 C38 H38 104.8
C38 C39 H39A 109.7
C38 C39 H39B 109.7
H39A C39 H39B 108.2
C40 C39 C38 110.0(3)
C40 C39 H39A 109.7
C40 C39 H39B 109.7
C39 C40 H40A 109.3
C39 C40 H40B 109.3
H40A C40 H40B 108.0
C41 C40 C39 111.6(3)
C41 C40 H40A 109.3
C41 C40 H40B 109.3
C40 C41 H41A 109.3
C40 C41 H41B 109.3
C40 C41 C42 111.7(3)
H41A C41 H41B 107.9
C42 C41 H41A 109.3
C42 C41 H41B 109.3
C41 C42 H42A 109.4
C41 C42 H42B 109.4
C41 C42 C43 111.2(3)
H42A C42 H42B 108.0
C43 C42 H42A 109.4
C43 C42 H42B 109.4
C38 C43 H43A 109.5
C38 C43 H43B 109.5
C42 C43 C38 110.7(3)
C42 C43 H43A 109.5
C42 C43 H43B 109.5
H43A C43 H43B 108.1
C1 Ir1 C4 80.24(13)
C1 Ir1 H1 86.5(14)
C1 Ir1 N3 94.82(12)
C1 Ir1 N4 93.01(12)
C1 Ir1 P1 165.48(10)
C4 Ir1 H1 87.2(13)
C4 Ir1 N4 92.06(12)
C4 Ir1 P1 94.00(10)
N3 Ir1 C4 174.41(12)
N3 Ir1 H1 95.1(13)
N3 Ir1 N4 85.55(11)
N3 Ir1 P1 91.41(8)
N4 Ir1 H1 179.2(13)
N4 Ir1 P1 100.54(8)
P1 Ir1 H1 79.9(14)
C1 N1 C2 109.9(3)
C1 N1 C6 123.4(3)
C2 N1 C6 126.2(3)
C1 N2 C3 110.8(3)
C1 N2 C13 125.1(3)
C3 N2 C13 123.9(3)
C22 N3 Ir1 171.4(3)
C24 N4 Ir1 173.2(3)
C26 P1 C32 101.84(16)
C26 P1 C38 109.96(17)
C26 P1 Ir1 116.29(12)
C32 P1 C38 101.81(16)
C32 P1 Ir1 111.57(12)
C38 P1 Ir1 113.76(11)

loop_
_geom_bond_atom_site_label_1
_geom_bond_atom_site_label_2
_geom_bond_distance
B1 F1 1.363(5)
B1 F2 1.386(6)
B1 F3 1.377(5)
B1 F4 1.385(5)
C1 Ir1 2.046(3)
C1 N1 1.368(4)
C1 N2 1.356(4)
C2 H2 0.9300
C2 C3 1.332(5)
C2 N1 1.390(4)
C3 H3 0.9300
C3 N2 1.389(4)
C4 H4A 0.9700
C4 H4B 0.9700
C4 C5 1.504(5)
C4 Ir1 2.101(3)
C5 C6 1.409(5)
C5 C10 1.396(5)
C6 C7 1.392(5)
C6 N1 1.437(4)
C7 C8 1.389(5)
C7 C11 1.509(5)
C8 H8 0.9300
C8 C9 1.385(6)
C9 C10 1.396(5)
C9 C12 1.512(6)
C10 H10 0.9300
C11 H11A 0.9600
C11 H11B 0.9600
C11 H11C 0.9600
C12 H12A 0.9600
C12 H12B 0.9600
C12 H12C 0.9600
C13 C14 1.411(5)
C13 C18 1.383(5)
C13 N2 1.443(4)
C14 C15 1.389(5)
C14 C19 1.505(5)
C15 H15 0.9300
C15 C16 1.382(6)
C16 C17 1.391(5)
C16 C20 1.514(5)
C17 H17 0.9300
C17 C18 1.389(5)
C18 C21 1.503(5)
C19 H19A 0.9600
C19 H19B 0.9600
C19 H19C 0.9600
C20 H20A 0.9600
C20 H20B 0.9600
C20 H20C 0.9600
C21 H21A 0.9600
C21 H21B 0.9600
C21 H21C 0.9600
C22 C23 1.462(5)
C22 N3 1.140(5)
C23 H23A 0.9600
C23 H23B 0.9600
C23 H23C 0.9600
C24 C25 1.456(5)
C24 N4 1.135(4)
C25 H25A 0.9600
C25 H25B 0.9600
C25 H25C 0.9600
C26 H26 0.9800
C26 C27 1.530(5)
C26 C31 1.542(5)
C26 P1 1.845(4)
C27 H27A 0.9700
C27 H27B 0.9700
C27 C28 1.527(5)
C28 H28A 0.9700
C28 H28B 0.9700
C28 C29 1.514(6)
C29 H29A 0.9700
C29 H29B 0.9700
C29 C30 1.507(7)
C30 H30A 0.9700
C30 H30B 0.9700
C30 C31 1.522(6)
C31 H31A 0.9700
C31 H31B 0.9700
C32 H32 0.9800
C32 C33 1.537(5)
C32 C37 1.541(5)
C32 P1 1.856(4)
C33 H33A 0.9700
C33 H33B 0.9700
C33 C34 1.529(5)
C34 H34A 0.9700
C34 H34B 0.9700
C34 C35 1.538(6)
C35 H35A 0.9700
C35 H35B 0.9700
C35 C36 1.520(6)
C36 H36A 0.9700
C36 H36B 0.9700
C36 C37 1.517(5)
C37 H37A 0.9700
C37 H37B 0.9700
C38 H38 0.9800
C38 C39 1.535(5)
C38 C43 1.537(5)
C38 P1 1.858(3)
C39 H39A 0.9700
C39 H39B 0.9700
C39 C40 1.527(5)
C40 H40A 0.9700
C40 H40B 0.9700
C40 C41 1.513(5)
C41 H41A 0.9700
C41 H41B 0.9700
C41 C42 1.520(5)
C42 H42A 0.9700
C42 H42B 0.9700
C42 C43 1.522(5)
C43 H43A 0.9700
C43 H43B 0.9700
Ir1 H1 1.60(4)
Ir1 N3 2.090(3)
Ir1 N4 2.154(3)
Ir1 P1 2.3347(9)

loop_
_geom_torsion_atom_site_label_1
_geom_torsion_atom_site_label_2
_geom_torsion_atom_site_label_3
_geom_torsion_atom_site_label_4
_geom_torsion
C1 Ir1 P1 C26 -95.7(4)
C1 Ir1 P1 C32 20.5(4)
C1 Ir1 P1 C38 135.0(4)
C2 C3 N2 C1 -0.6(4)
C2 C3 N2 C13 173.9(3)
C3 C2 N1 C1 -0.2(4)
C3 C2 N1 C6 -171.9(3)
C4 C5 C6 C7 -173.2(3)
C4 C5 C6 N1 4.6(5)
C4 C5 C10 C9 173.6(3)
C4 Ir1 P1 C26 -29.78(16)
C4 Ir1 P1 C32 86.42(16)
C4 Ir1 P1 C38 -159.10(16)
C5 C4 Ir1 C1 -62.5(2)
C5 C4 Ir1 N4 30.2(2)
C5 C4 Ir1 P1 130.9(2)
C5 C6 C7 C8 -1.4(5)
C5 C6 C7 C11 176.3(3)
C5 C6 N1 C1 -37.3(5)
C5 C6 N1 C2 133.3(3)
C6 C5 C10 C9 -2.1(5)
C6 C7 C8 C9 -0.2(6)
C7 C6 N1 C1 140.5(3)
C7 C6 N1 C2 -48.8(5)
C7 C8 C9 C10 0.6(6)
C7 C8 C9 C12 180.0(4)
C8 C9 C10 C5 0.6(6)
C10 C5 C6 C7 2.5(5)
C10 C5 C6 N1 -179.7(3)
C11 C7 C8 C9 -178.0(4)
C12 C9 C10 C5 -178.8(4)
C13 C14 C15 C16 -0.5(6)
C14 C13 C18 C17 -6.3(5)
C14 C13 C18 C21 173.1(3)
C14 C13 N2 C1 83.7(4)
C14 C13 N2 C3 -90.1(4)
C14 C15 C16 C17 -4.6(6)
C14 C15 C16 C20 178.5(4)
C15 C16 C17 C18 4.5(6)
C16 C17 C18 C13 0.9(6)
C16 C17 C18 C21 -178.5(4)
C18 C13 C14 C15 6.1(5)
C18 C13 C14 C19 -172.0(3)
C18 C13 N2 C1 -98.3(4)
C18 C13 N2 C3 88.0(4)
C19 C14 C15 C16 177.6(4)
C20 C16 C17 C18 -178.6(4)
C26 C27 C28 C29 55.1(5)
C27 C26 C31 C30 59.0(4)
C27 C26 P1 C32 -175.2(3)
C27 C26 P1 C38 77.4(3)
C27 C26 P1 Ir1 -53.7(3)
C27 C28 C29 C30 -54.5(5)
C28 C29 C30 C31 56.3(5)
C29 C30 C31 C26 -58.4(5)
C31 C26 C27 C28 -57.4(4)
C31 C26 P1 C32 53.1(3)
C31 C26 P1 C38 -54.2(3)
C31 C26 P1 Ir1 174.7(2)
C32 C33 C34 C35 -56.4(4)
C33 C32 C37 C36 -54.5(4)
C33 C32 P1 C26 60.9(3)
C33 C32 P1 C38 174.5(3)
C33 C32 P1 Ir1 -63.8(3)
C33 C34 C35 C36 57.0(5)
C34 C35 C36 C37 -56.6(5)
C35 C36 C37 C32 55.8(4)
C37 C32 C33 C34 54.7(4)
C37 C32 P1 C26 -174.4(3)
C37 C32 P1 C38 -60.8(3)
C37 C32 P1 Ir1 60.9(3)
C38 C39 C40 C41 56.6(4)
C39 C38 C43 C42 57.6(4)
C39 C38 P1 C26 64.2(3)
C39 C38 P1 C32 -43.2(3)
C39 C38 P1 Ir1 -163.3(3)
C39 C40 C41 C42 -55.4(4)
C40 C41 C42 C43 54.9(4)
C41 C42 C43 C38 -56.0(4)
C43 C38 C39 C40 -57.5(4)
C43 C38 P1 C26 -66.2(3)
C43 C38 P1 C32 -173.6(3)
C43 C38 P1 Ir1 66.3(3)
Ir1 C1 N1 C2 -169.3(2)
Ir1 C1 N1 C6 2.7(5)
Ir1 C1 N2 C3 168.8(3)
Ir1 C1 N2 C13 -5.6(5)
Ir1 C4 C5 C6 53.1(4)
Ir1 C4 C5 C10 -122.4(3)
N1 C1 Ir1 C4 40.7(3)
N1 C1 Ir1 N3 -136.6(3)
N1 C1 Ir1 N4 -50.8(3)
N1 C1 Ir1 P1 108.2(4)
N1 C1 N2 C3 0.4(4)
N1 C1 N2 C13 -174.0(3)
N1 C2 C3 N2 0.4(4)
N1 C6 C7 C8 -179.2(3)
N1 C6 C7 C11 -1.4(5)
N2 C1 Ir1 C4 -125.6(3)
N2 C1 Ir1 N3 57.1(3)
N2 C1 Ir1 N4 142.8(3)
N2 C1 Ir1 P1 -58.1(6)
N2 C1 N1 C2 -0.2(4)
N2 C1 N1 C6 171.8(3)
N2 C13 C14 C15 -175.9(3)
N2 C13 C14 C19 6.0(5)
N2 C13 C18 C17 175.8(3)
N2 C13 C18 C21 -4.8(5)
N3 Ir1 P1 C26 148.80(15)
N3 Ir1 P1 C32 -95.00(15)
N3 Ir1 P1 C38 19.48(15)
N4 Ir1 P1 C26 63.06(15)
N4 Ir1 P1 C32 179.26(15)
N4 Ir1 P1 C38 -66.26(15)
P1 C26 C27 C28 167.0(3)
P1 C26 C31 C30 -167.2(3)
P1 C32 C33 C34 179.8(3)
P1 C32 C37 C36 179.9(3)
P1 C38 C39 C40 171.3(3)
P1 C38 C43 C42 -167.6(3)
